data_7119729
loop_
_publ_author_name
'Guski, S.'
'Albrecht, M.'
'Willms, T.'
'Albrecht, M.'
'Nabeshima, T.'
'Pan, F.'
'Puttreddy, R.'
'Rissanen, K.'

_publ_section_title
;
 Extended dipyrrin ligands: candidates for optical metal ion detection
 under competitive conditions.
;
_journal_issue 22
_journal_name_full 'Chemical communications (Cambridge, England)'
_journal_page_first 3213
_journal_page_last 3215
_journal_paper_doi 10.1039/c7cc00672a
_journal_volume 53
_journal_year 2017
_chemical_formula_moiety 'C22 H25 Cl N8 O3 Zn, 0.5(H2 O)'
_chemical_formula_sum 'C22 H26 Cl N8 O3.5 Zn'
_chemical_formula_weight 559.32
_space_group_crystal_system monoclinic
_space_group_IT_number 15
_space_group_name_Hall '-C 2yc'
_space_group_name_H-M_alt 'C 1 2/c 1'
_symmetry_space_group_name_Hall '-C 2yc'
_symmetry_space_group_name_H-M 'C 1 2/c 1'
_atom_sites_solution_hydrogens mixed
_audit_creation_date 2016-12-02
_audit_creation_method
;
Olex2 1.2
(compiled 2016.08.25 svn.r3337 for OlexSys, GUI svn.r5103)
;
_audit_update_record
;
2016-12-02 deposited with the CCDC.
2017-02-23 downloaded from the CCDC.
;
_cell_angle_alpha 90
_cell_angle_beta 92.268(3)
_cell_angle_gamma 90
_cell_formula_units_Z 8
_cell_length_a 43.6763(10)
_cell_length_b 14.1945(4)
_cell_length_c 7.9006(2)
_cell_measurement_reflns_used 10686
_cell_measurement_temperature 120(2)
_cell_measurement_theta_max 28.7420
_cell_measurement_theta_min 2.7360
_cell_volume 4894.2(2)
_computing_cell_refinement
;
CrysAlisPro, Agilent Technologies,
Version 1.171.37.31 (release 14-01-2014 CrysAlis171 .NET)
(compiled Jan 14 2014,18:38:05)
;
_computing_data_collection
;
CrysAlisPro, Agilent Technologies,
Version 1.171.37.31 (release 14-01-2014 CrysAlis171 .NET)
(compiled Jan 14 2014,18:38:05)
;
_computing_data_reduction
;
CrysAlisPro, Agilent Technologies,
Version 1.171.37.31 (release 14-01-2014 CrysAlis171 .NET)
(compiled Jan 14 2014,18:38:05)
;
_computing_molecular_graphics 'Olex2 (Dolomanov et al., 2009)'
_computing_publication_material 'Olex2 (Dolomanov et al., 2009)'
_computing_structure_refinement 'ShelXL (Sheldrick, 2015)'
_diffrn_ambient_temperature 120
_diffrn_detector 'CCD plate'
_diffrn_detector_area_resol_mean 16.0107
_diffrn_detector_type Eos
_diffrn_measured_fraction_theta_full 0.999
_diffrn_measured_fraction_theta_max 0.999
_diffrn_measurement_details
;
#__ type_ start__ end____ width___ exp.time_
  1 omega  -64.00   53.00   1.0000   81.0000
omega____ theta____ kappa____ phi______ frames
    -      -19.5946   19.0000 -180.0000 117

#__ type_ start__ end____ width___ exp.time_
  2 omega  -41.00   49.00   1.0000   81.0000
omega____ theta____ kappa____ phi______ frames
    -      -19.5946   57.0000   30.0000 90

#__ type_ start__ end____ width___ exp.time_
  3 omega  -90.00   10.00   1.0000   81.0000
omega____ theta____ kappa____ phi______ frames
    -      -19.5946  -77.0000    0.0000 100

#__ type_ start__ end____ width___ exp.time_
  4 omega  -20.00   63.00   1.0000   81.0000
omega____ theta____ kappa____ phi______ frames
    -       20.6883  -99.0000  120.0000 83

#__ type_ start__ end____ width___ exp.time_
  5 omega   -1.00   89.00   1.0000   81.0000
omega____ theta____ kappa____ phi______ frames
    -       20.6883   57.0000 -120.0000 90

#__ type_ start__ end____ width___ exp.time_
  6 omega  -20.00   63.00   1.0000   81.0000
omega____ theta____ kappa____ phi______ frames
    -       20.6883  -99.0000  -30.0000 83

#__ type_ start__ end____ width___ exp.time_
  7 omega   -9.00   85.00   1.0000   81.0000
omega____ theta____ kappa____ phi______ frames
    -       20.6883   77.0000  -90.0000 94
;
_diffrn_measurement_device 'four-circle diffractometer'
_diffrn_measurement_device_type 'SuperNova, Single source at offset, Eos'
_diffrn_measurement_method '\w scans'
_diffrn_orient_matrix_UB_11 0.0016023000
_diffrn_orient_matrix_UB_12 0.0123697000
_diffrn_orient_matrix_UB_13 -0.0861610000
_diffrn_orient_matrix_UB_21 0.0096980000
_diffrn_orient_matrix_UB_22 -0.0394854000
_diffrn_orient_matrix_UB_23 -0.0107015000
_diffrn_orient_matrix_UB_31 -0.0129413000
_diffrn_orient_matrix_UB_32 -0.0280241000
_diffrn_orient_matrix_UB_33 -0.0231144000
_diffrn_radiation_monochromator mirror
_diffrn_radiation_probe x-ray
_diffrn_radiation_type MoK\a
_diffrn_radiation_wavelength 0.71073
_diffrn_reflns_av_R_equivalents 0.0485
_diffrn_reflns_av_unetI/netI 0.0311
_diffrn_reflns_Laue_measured_fraction_full 0.999
_diffrn_reflns_Laue_measured_fraction_max 0.999
_diffrn_reflns_limit_h_max 56
_diffrn_reflns_limit_h_min -56
_diffrn_reflns_limit_k_max 16
_diffrn_reflns_limit_k_min -18
_diffrn_reflns_limit_l_max 10
_diffrn_reflns_limit_l_min -10
_diffrn_reflns_number 33084
_diffrn_reflns_point_group_measured_fraction_full 0.999
_diffrn_reflns_point_group_measured_fraction_max 0.999
_diffrn_reflns_theta_full 25.242
_diffrn_reflns_theta_max 27.495
_diffrn_reflns_theta_min 1.867
_diffrn_source 'SuperNova (Mo) X-ray Source'
_exptl_absorpt_coefficient_mu 1.157
_exptl_absorpt_correction_T_max 0.189
_exptl_absorpt_correction_T_min 0.060
_exptl_absorpt_correction_type gaussian
_exptl_absorpt_process_details
;
CrysAlisPro, Agilent Technologies,
Version 1.171.37.31 (release 14-01-2014 CrysAlis171 .NET)
(compiled Jan 14 2014,18:38:05)
Numerical absorption correction based on gaussian integration over
            a multifaceted crystal model
Empirical absorption correction using spherical harmonics,
 implemented in SCALE3 ABSPACK scaling algorithm.
;
_exptl_crystal_density_diffrn 1.518
_exptl_crystal_description block
_exptl_crystal_F_000 2312
_exptl_crystal_size_max 0.26
_exptl_crystal_size_mid 0.17
_exptl_crystal_size_min 0.11
_refine_diff_density_max 1.145
_refine_diff_density_min -0.761
_refine_diff_density_rms 0.119
_refine_ls_extinction_method none
_refine_ls_goodness_of_fit_ref 1.077
_refine_ls_hydrogen_treatment mixed
_refine_ls_matrix_type full
_refine_ls_number_parameters 326
_refine_ls_number_reflns 5619
_refine_ls_number_restraints 1
_refine_ls_restrained_S_all 1.078
_refine_ls_R_factor_all 0.0928
_refine_ls_R_factor_gt 0.0783
_refine_ls_shift/su_max 0.003
_refine_ls_shift/su_mean 0.000
_refine_ls_structure_factor_coef Fsqd
_refine_ls_weighting_details 'w=1/[\s^2^(Fo^2^)+(0.1421P)^2^+19.4908P] where P=(Fo^2^+2Fc^2^)/3'
_refine_ls_weighting_scheme calc
_refine_ls_wR_factor_gt 0.2415
_refine_ls_wR_factor_ref 0.2561
_reflns_Friedel_coverage 0.000
_reflns_number_gt 4389
_reflns_number_total 5619
_reflns_threshold_expression 'I > 2\s(I)'
_cod_data_source_file c7cc00672a2.cif
_cod_data_source_block ZnCl_H2O_L1
_cod_depositor_comments
;
          Adding full bibliography for 7119729.cif.

2018-03-04
Z value and formula fixed to values more according to usual
chemical conventions.                 miguel
;
_cod_original_formula_sum 'C44 H52 Cl2 N16 O7 Zn2'
_cod_original_formula_weight 1118.65
_cod_original_formula_moiety '2(C22 H25 Cl N8 O3 Zn), H2 O'
_cod_original_formula_units_Z 4
_cod_database_code 7119729
_chemical_oxdiff_formula 'C8 H22 Br2 Au1 Cl4'
_shelx_space_group_comment
;
The symmetry employed for this shelxl refinement is uniquely defined
by the following loop, which should always be used as a source of
symmetry information in preference to the above space-group names.
They are only intended as comments.
;
_shelx_estimated_absorpt_t_max 0.883
_shelx_estimated_absorpt_t_min 0.753
_reflns_odcompleteness_completeness 99.96
_reflns_odcompleteness_iscentric 1
_reflns_odcompleteness_theta 26.32
_olex2_refinement_description
;
1. Fixed Uiso
 At 1.2 times of:
  All C(H) groups, {H7A,H7B,H7C} of C7, All N(H) groups, All N(H,H) groups
 At 1.5 times of:
  All O(H,H) groups, {H9A,H9B,H9C} of C9, {H8C,H8D,H8E} of C8
2. Restrained distances
 O4-H4_$1
 0.88 with sigma of 0.02
3.a Riding coordinates:
 O4(H4)
3.b Rotating group:
 O2(H2A,H2B)
3.c Aromatic/amide H refined with riding coordinates:
 N3(H3), N7(H7), C3(H3A), C5(H5), C12(H12), C13(H13), C15(H15), C18(H18),
 C19(H19), C21(H21)
3.d X=CH2 refined with riding coordinates:
 N4(H4A,H4B), N8(H8A,H8B)
3.e Idealised Me refined as rotating group:
 C7(H7A,H7B,H7C), C8(H8C,H8D,H8E), C9(H9A,H9B,H9C)
;
_shelx_shelxl_version_number 2014/7
_olex2_submission_special_instructions 'No special instructions were received'

loop_
_space_group_symop_operation_xyz
'x, y, z'
'-x, y, -z+1/2'
'x+1/2, y+1/2, z'
'-x+1/2, y+1/2, -z+1/2'
'-x, -y, -z'
'x, -y, z-1/2'
'-x+1/2, -y+1/2, -z'
'x+1/2, -y+1/2, z-1/2'

loop_
_atom_site_label
_atom_site_type_symbol
_atom_site_fract_x
_atom_site_fract_y
_atom_site_fract_z
_atom_site_U_iso_or_equiv
_atom_site_adp_type
_atom_site_occupancy
_atom_site_site_symmetry_order
_atom_site_calc_flag
_atom_site_refinement_flags_posn
_atom_site_refinement_flags_adp
_atom_site_refinement_flags_occupancy
_atom_site_disorder_assembly
_atom_site_disorder_group
Zn1 Zn 0.40277(2) 0.77166(4) 0.72339(8) 0.0484(2) Uani 1 1 d . . . . .
Cl1 Cl 0.41278(3) 0.77026(9) 1.00399(18) 0.0555(4) Uani 1 1 d . . . . .
O1 O 0.47513(9) 1.0998(3) 0.9202(6) 0.0663(12) Uani 1 1 d . . . . .
O2 O 0.44414(11) 0.7881(4) 0.6271(8) 0.0850(16) Uani 1 1 d . . . A 2
H2A H 0.4585 0.7827 0.7059 0.127 Uiso 1 1 d GR . . A 2
H2B H 0.4457 0.8434 0.5812 0.127 Uiso 1 1 d GR . . A 2
O3 O 0.50193(17) 0.3741(4) 0.9977(10) 0.121(3) Uani 1 1 d . . . . .
O4 O 0.5000 0.7393(10) 0.7500 0.147(5) Uani 1 2 d DS T P . .
H4 H 0.5015 0.7041 0.6658 0.27(11) Uiso 1 1 d DR . . . .
N1 N 0.36970(8) 0.8437(3) 0.6038(5) 0.0427(9) Uani 1 1 d . . . . .
N2 N 0.41217(9) 0.9785(3) 0.7437(5) 0.0441(9) Uani 1 1 d . . . . .
N3 N 0.43067(10) 1.0509(3) 0.7990(6) 0.0516(11) Uani 1 1 d . . . . .
H3 H 0.4245 1.1095 0.7843 0.062 Uiso 1 1 calc R . . . .
N4 N 0.46602(11) 0.9436(3) 0.9071(7) 0.0675(15) Uani 1 1 d . . . . .
H4A H 0.4835 0.9297 0.9607 0.081 Uiso 1 1 calc R . . . .
H4B H 0.4534 0.8983 0.8736 0.081 Uiso 1 1 calc R . . . .
N5 N 0.38805(8) 0.6481(3) 0.6329(5) 0.0411(8) Uani 1 1 d . . . . .
N6 N 0.44074(12) 0.4715(4) 0.7605(7) 0.0695(14) Uani 1 1 d . . . . .
N7 N 0.46727(14) 0.4649(4) 0.8592(8) 0.0831(19) Uani 1 1 d . . . . .
H7 H 0.4765 0.5170 0.8938 0.100 Uiso 1 1 calc R . . . .
N8 N 0.4658(2) 0.3064(5) 0.8190(13) 0.127(4) Uani 1 1 d . . . . .
H8A H 0.4732 0.2490 0.8302 0.153 Uiso 1 1 calc R . . . .
H8B H 0.4494 0.3167 0.7528 0.153 Uiso 1 1 calc R . . . .
C1 C 0.31166(9) 0.6785(3) 0.3912(5) 0.0357(9) Uani 1 1 d . . . . .
C2 C 0.28699(11) 0.6457(4) 0.4788(6) 0.0432(10) Uani 1 1 d . . . . .
C3 C 0.25983(11) 0.6220(4) 0.3892(6) 0.0448(10) Uani 1 1 d . . . . .
H3A H 0.2428 0.6005 0.4494 0.054 Uiso 1 1 calc R . . . .
C4 C 0.25732(11) 0.6292(3) 0.2147(6) 0.0432(10) Uani 1 1 d . . . . .
C5 C 0.28197(11) 0.6629(4) 0.1311(6) 0.0440(10) Uani 1 1 d . . . . .
H5 H 0.2803 0.6700 0.0115 0.053 Uiso 1 1 calc R . . . .
C6 C 0.30941(10) 0.6872(3) 0.2159(5) 0.0390(9) Uani 1 1 d . . . . .
C7 C 0.28828(14) 0.6343(6) 0.6686(6) 0.0662(17) Uani 1 1 d . . . . .
H7A H 0.2952 0.5704 0.6979 0.079 Uiso 1 1 calc GR . . . .
H7B H 0.2679 0.6448 0.7121 0.079 Uiso 1 1 calc GR . . . .
H7C H 0.3027 0.6802 0.7194 0.079 Uiso 1 1 calc GR . . . .
C8 C 0.22774(13) 0.6028(4) 0.1231(8) 0.0587(14) Uani 1 1 d . . . . .
H8C H 0.2179 0.5515 0.1839 0.088 Uiso 1 1 calc GR . . . .
H8D H 0.2319 0.5821 0.0080 0.088 Uiso 1 1 calc GR . . . .
H8E H 0.2141 0.6575 0.1177 0.088 Uiso 1 1 calc GR . . . .
C9 C 0.33553(13) 0.7248(4) 0.1168(7) 0.0514(12) Uani 1 1 d . . . . .
H9A H 0.3372 0.7930 0.1339 0.077 Uiso 1 1 calc GR . . . .
H9B H 0.3317 0.7114 -0.0038 0.077 Uiso 1 1 calc GR . . . .
H9C H 0.3547 0.6943 0.1561 0.077 Uiso 1 1 calc GR . . . .
C10 C 0.34063(9) 0.7056(3) 0.4882(5) 0.0362(9) Uani 1 1 d . . . . .
C11 C 0.34453(9) 0.8028(3) 0.5175(6) 0.0390(9) Uani 1 1 d . . . . .
C12 C 0.32454(10) 0.8766(4) 0.4624(6) 0.0455(11) Uani 1 1 d . . . . .
H12 H 0.3055 0.8692 0.4017 0.055 Uiso 1 1 calc R . . . .
C13 C 0.33762(11) 0.9605(4) 0.5123(7) 0.0469(11) Uani 1 1 d . . . . .
H13 H 0.3295 1.0218 0.4920 0.056 Uiso 1 1 calc R . . . .
C14 C 0.36547(10) 0.9379(3) 0.5999(6) 0.0427(10) Uani 1 1 d . . . . .
C15 C 0.38675(11) 1.0050(4) 0.6715(7) 0.0469(11) Uani 1 1 d . . . . .
H15 H 0.3820 1.0702 0.6654 0.056 Uiso 1 1 calc R . . . .
C16 C 0.45865(11) 1.0331(4) 0.8769(7) 0.0482(11) Uani 1 1 d . . . . .
C17 C 0.36079(10) 0.6348(3) 0.5370(6) 0.0393(9) Uani 1 1 d . . . . .
C18 C 0.35786(11) 0.5370(3) 0.4985(6) 0.0433(10) Uani 1 1 d . . . . .
H18 H 0.3415 0.5083 0.4344 0.052 Uiso 1 1 calc R . . . .
C19 C 0.38256(12) 0.4926(4) 0.5699(6) 0.0474(11) Uani 1 1 d . . . . .
H19 H 0.3869 0.4271 0.5659 0.057 Uiso 1 1 calc R . . . .
C20 C 0.40079(10) 0.5636(4) 0.6523(6) 0.0437(10) Uani 1 1 d . . . . .
C21 C 0.42936(12) 0.5494(4) 0.7480(7) 0.0516(12) Uani 1 1 d . . . . .
H21 H 0.4393 0.6015 0.8017 0.062 Uiso 1 1 calc R . . . .
C22 C 0.47975(17) 0.3803(5) 0.9051(13) 0.094(3) Uani 1 1 d . . . . .

loop_
_atom_site_aniso_label
_atom_site_aniso_U_11
_atom_site_aniso_U_22
_atom_site_aniso_U_33
_atom_site_aniso_U_23
_atom_site_aniso_U_13
_atom_site_aniso_U_12
Zn1 0.0345(3) 0.0484(4) 0.0609(4) 0.0044(2) -0.0150(3) 0.0002(2)
Cl1 0.0572(8) 0.0457(7) 0.0620(8) 0.0037(5) -0.0195(6) -0.0116(5)
O1 0.045(2) 0.042(2) 0.109(3) -0.008(2) -0.029(2) -0.0010(16)
O2 0.053(2) 0.082(3) 0.121(4) 0.034(3) 0.013(3) 0.006(2)
O3 0.144(6) 0.053(3) 0.161(6) 0.005(3) -0.088(5) -0.013(3)
O4 0.100(8) 0.121(8) 0.214(14) 0.000 -0.078(8) 0.000
N1 0.0309(18) 0.039(2) 0.057(2) 0.0001(17) -0.0151(16) 0.0011(15)
N2 0.0363(19) 0.036(2) 0.058(2) 0.0030(17) -0.0162(16) -0.0026(16)
N3 0.041(2) 0.037(2) 0.075(3) 0.0019(19) -0.021(2) 0.0002(17)
N4 0.045(2) 0.044(2) 0.111(4) 0.008(3) -0.038(3) -0.004(2)
N5 0.0324(18) 0.042(2) 0.048(2) -0.0042(16) -0.0096(15) 0.0020(15)
N6 0.060(3) 0.063(3) 0.083(4) 0.008(3) -0.030(3) -0.004(3)
N7 0.072(4) 0.061(3) 0.112(5) 0.004(3) -0.049(3) -0.006(3)
N8 0.129(6) 0.053(3) 0.191(9) 0.017(4) -0.101(6) -0.010(4)
C1 0.0294(19) 0.040(2) 0.037(2) -0.0043(17) -0.0066(15) -0.0004(16)
C2 0.040(2) 0.054(3) 0.034(2) -0.0025(19) -0.0039(17) -0.005(2)
C3 0.036(2) 0.054(3) 0.044(2) -0.004(2) -0.0032(18) -0.007(2)
C4 0.038(2) 0.043(2) 0.048(2) -0.0054(19) -0.0128(18) -0.0039(19)
C5 0.046(2) 0.050(3) 0.035(2) -0.0032(19) -0.0095(18) -0.002(2)
C6 0.036(2) 0.043(2) 0.037(2) -0.0025(18) -0.0014(16) -0.0012(18)
C7 0.060(3) 0.104(5) 0.034(2) -0.003(3) -0.002(2) -0.017(3)
C8 0.048(3) 0.059(3) 0.067(3) -0.006(3) -0.024(2) -0.012(2)
C9 0.047(3) 0.059(3) 0.049(3) 0.001(2) 0.006(2) -0.005(2)
C10 0.0280(19) 0.043(2) 0.037(2) -0.0031(17) -0.0067(16) -0.0011(17)
C11 0.0269(19) 0.041(2) 0.049(2) -0.0013(19) -0.0095(17) -0.0007(17)
C12 0.029(2) 0.051(3) 0.056(3) -0.004(2) -0.0142(18) 0.0032(19)
C13 0.034(2) 0.043(3) 0.062(3) 0.002(2) -0.017(2) 0.0106(19)
C14 0.032(2) 0.035(2) 0.059(3) 0.0031(19) -0.0147(19) 0.0037(17)
C15 0.037(2) 0.037(2) 0.065(3) 0.001(2) -0.014(2) 0.0021(19)
C16 0.037(2) 0.043(3) 0.064(3) 0.001(2) -0.012(2) 0.001(2)
C17 0.032(2) 0.043(2) 0.042(2) -0.0045(18) -0.0088(17) -0.0011(17)
C18 0.044(2) 0.041(2) 0.044(2) -0.0062(19) -0.0100(19) 0.0004(19)
C19 0.047(3) 0.041(3) 0.053(3) -0.007(2) -0.009(2) 0.003(2)
C20 0.035(2) 0.047(3) 0.049(2) -0.003(2) -0.0079(18) 0.0015(19)
C21 0.041(2) 0.055(3) 0.057(3) 0.001(2) -0.010(2) 0.007(2)
C22 0.061(4) 0.046(3) 0.169(8) 0.012(4) -0.049(5) 0.000(3)

loop_
_atom_type_symbol
_atom_type_description
_atom_type_scat_dispersion_real
_atom_type_scat_dispersion_imag
_atom_type_scat_source
C C 0.0033 0.0016 'International Tables Vol C Tables 4.2.6.8 and 6.1.1.4'
H H 0.0000 0.0000 'International Tables Vol C Tables 4.2.6.8 and 6.1.1.4'
Cl Cl 0.1484 0.1585 'International Tables Vol C Tables 4.2.6.8 and 6.1.1.4'
N N 0.0061 0.0033 'International Tables Vol C Tables 4.2.6.8 and 6.1.1.4'
O O 0.0106 0.0060 'International Tables Vol C Tables 4.2.6.8 and 6.1.1.4'
Zn Zn 0.2839 1.4301 'International Tables Vol C Tables 4.2.6.8 and 6.1.1.4'

loop_
_exptl_crystal_face_index_h
_exptl_crystal_face_index_k
_exptl_crystal_face_index_l
_exptl_crystal_face_perp_dist
_exptl_oxdiff_crystal_face_indexfrac_h
_exptl_oxdiff_crystal_face_indexfrac_k
_exptl_oxdiff_crystal_face_indexfrac_l
_exptl_oxdiff_crystal_face_x
_exptl_oxdiff_crystal_face_y
_exptl_oxdiff_crystal_face_z
-14 18 5 0.0689 -14.0096 18.0138 4.9980 -0.2303 -0.9006 -0.4390
14 -18 -5 0.0762 14.0096 -18.0138 -4.9980 0.2303 0.9006 0.4390
-61 1 1 0.0836 -61.0023 1.0034 1.0013 -0.1716 -0.6419 0.7382
62 0 -1 0.0490 62.0021 -0.0027 -1.0013 0.1856 0.6121 -0.7792
31 -4 -10 0.0509 31.0138 -4.0041 -9.9954 0.8614 0.5658 -0.0581
-31 4 10 0.0637 -31.0138 4.0041 9.9954 -0.8614 -0.5658 0.0581
-29 -15 6 0.0685 -29.0054 -15.0099 5.9971 -0.7489 0.2472 0.6574
45 5 7 0.0858 44.9909 5.0016 6.9948 -0.4687 0.1640 -0.8841
13 16 -6 0.0793 13.0050 16.0113 -5.9966 0.7356 -0.4419 -0.4784
-25 -17 -3 0.0777 -24.9936 -17.0114 -2.9980 0.0078 0.4614 0.8695
-40 -15 1 0.0572 -39.9993 -15.0093 1.0003 -0.3359 0.1940 0.9151

loop_
_geom_angle_atom_site_label_1
_geom_angle_atom_site_label_2
_geom_angle_atom_site_label_3
_geom_angle
O2 Zn1 Cl1 103.49(18)
N1 Zn1 Cl1 125.92(13)
N1 Zn1 O2 114.3(2)
N1 Zn1 N5 93.70(16)
N5 Zn1 Cl1 113.25(12)
N5 Zn1 O2 104.4(2)
Zn1 O2 H2A 110.6
Zn1 O2 H2B 110.5
H2A O2 H2B 108.3
C11 N1 Zn1 124.3(3)
C14 N1 Zn1 128.3(3)
C14 N1 C11 107.2(4)
C15 N2 N3 114.2(4)
N2 N3 H3 119.7
N2 N3 C16 120.7(4)
C16 N3 H3 119.7
H4A N4 H4B 120.0
C16 N4 H4A 120.0
C16 N4 H4B 120.0
C17 N5 Zn1 124.7(3)
C20 N5 Zn1 128.8(3)
C20 N5 C17 106.5(4)
C21 N6 N7 116.2(6)
N6 N7 H7 119.0
C22 N7 N6 122.1(6)
C22 N7 H7 119.0
H8A N8 H8B 120.0
C22 N8 H8A 120.0
C22 N8 H8B 120.0
C2 C1 C6 120.2(4)
C2 C1 C10 119.2(4)
C6 C1 C10 120.7(4)
C1 C2 C3 119.3(4)
C1 C2 C7 122.3(4)
C3 C2 C7 118.4(4)
C2 C3 H3A 119.4
C4 C3 C2 121.3(4)
C4 C3 H3A 119.4
C3 C4 C8 119.6(5)
C5 C4 C3 118.3(4)
C5 C4 C8 122.1(5)
C4 C5 H5 118.9
C4 C5 C6 122.1(4)
C6 C5 H5 118.9
C1 C6 C5 118.9(4)
C1 C6 C9 121.6(4)
C5 C6 C9 119.5(4)
C2 C7 H7A 109.5
C2 C7 H7B 109.5
C2 C7 H7C 109.5
H7A C7 H7B 109.5
H7A C7 H7C 109.5
H7B C7 H7C 109.5
C4 C8 H8C 109.5
C4 C8 H8D 109.5
C4 C8 H8E 109.5
H8C C8 H8D 109.5
H8C C8 H8E 109.5
H8D C8 H8E 109.5
C6 C9 H9A 109.5
C6 C9 H9B 109.5
C6 C9 H9C 109.5
H9A C9 H9B 109.5
H9A C9 H9C 109.5
H9B C9 H9C 109.5
C11 C10 C1 115.4(4)
C17 C10 C1 118.0(4)
C17 C10 C11 126.5(4)
N1 C11 C10 125.1(4)
N1 C11 C12 107.8(4)
C10 C11 C12 127.1(4)
C11 C12 H12 126.0
C13 C12 C11 108.0(4)
C13 C12 H12 126.0
C12 C13 H13 126.7
C12 C13 C14 106.5(4)
C14 C13 H13 126.7
N1 C14 C13 110.5(4)
N1 C14 C15 124.3(4)
C13 C14 C15 125.1(4)
N2 C15 C14 121.1(4)
N2 C15 H15 119.4
C14 C15 H15 119.4
O1 C16 N3 119.1(5)
O1 C16 N4 123.4(5)
N4 C16 N3 117.5(4)
N5 C17 C18 108.3(4)
C10 C17 N5 124.9(4)
C10 C17 C18 126.7(4)
C17 C18 H18 126.2
C19 C18 C17 107.5(4)
C19 C18 H18 126.2
C18 C19 H19 126.8
C18 C19 C20 106.4(4)
C20 C19 H19 126.8
N5 C20 C19 111.2(4)
N5 C20 C21 122.4(5)
C19 C20 C21 126.4(5)
N6 C21 C20 120.8(5)
N6 C21 H21 119.6
C20 C21 H21 119.6
O3 C22 N7 122.3(7)
O3 C22 N8 125.4(7)
N7 C22 N8 112.0(6)

loop_
_geom_bond_atom_site_label_1
_geom_bond_atom_site_label_2
_geom_bond_distance
Zn1 Cl1 2.2426(15)
Zn1 O2 2.002(5)
Zn1 N1 1.979(4)
Zn1 N5 1.990(4)
O1 C16 1.229(6)
O2 H2A 0.8684
O2 H2B 0.8685
O3 C22 1.194(9)
O4 H4 0.8362
N1 C11 1.397(5)
N1 C14 1.350(6)
N2 N3 1.369(6)
N2 C15 1.284(6)
N3 H3 0.8800
N3 C16 1.370(6)
N4 H4A 0.8800
N4 H4B 0.8800
N4 C16 1.330(7)
N5 C17 1.399(5)
N5 C20 1.328(6)
N6 N7 1.374(7)
N6 C21 1.214(8)
N7 H7 0.8800
N7 C22 1.363(8)
N8 H8A 0.8800
N8 H8B 0.8800
N8 C22 1.379(10)
C1 C2 1.384(6)
C1 C6 1.390(6)
C1 C10 1.503(5)
C2 C3 1.398(6)
C2 C7 1.507(7)
C3 H3A 0.9500
C3 C4 1.382(7)
C4 C5 1.372(7)
C4 C8 1.503(6)
C5 H5 0.9500
C5 C6 1.393(6)
C6 C9 1.506(7)
C7 H7A 0.9800
C7 H7B 0.9800
C7 H7C 0.9800
C8 H8C 0.9800
C8 H8D 0.9800
C8 H8E 0.9800
C9 H9A 0.9800
C9 H9B 0.9800
C9 H9C 0.9800
C10 C11 1.408(6)
C10 C17 1.381(6)
C11 C12 1.421(6)
C12 H12 0.9500
C12 C13 1.372(7)
C13 H13 0.9500
C13 C14 1.413(6)
C14 C15 1.431(6)
C15 H15 0.9500
C17 C18 1.426(7)
C18 H18 0.9500
C18 C19 1.353(7)
C19 H19 0.9500
C19 C20 1.426(7)
C20 C21 1.448(6)
C21 H21 0.9500
